data_7102055
loop_
_publ_author_name
'G\"obel, Michael'
'Klap\"otke, Thomas M'

_publ_section_title
;
 First structural characterization of guanidine, HN=C(NH(2))(2).
;
_journal_issue 30
_journal_name_full 'Chemical communications (Cambridge, England)'
_journal_page_first 3180
_journal_page_last 3182
_journal_paper_doi 10.1039/b705100j
_journal_year 2007
_chemical_formula_sum 'C6 H13 N7'
_chemical_formula_weight 183.23
_chemical_name_common '2-amino-4,6-dimethyl-triazine * 1 guanidine'
_chemical_name_systematic '2-amino-4,6-dimethyl-triazine * 1 guanidine'
_space_group_IT_number 14
_symmetry_cell_setting monoclinic
_symmetry_space_group_name_Hall '-P 2ybc'
_symmetry_space_group_name_H-M 'P 1 21/c 1'
_atom_sites_solution_hydrogens geom
_atom_sites_solution_primary direct
_atom_sites_solution_secondary difmap
_cell_angle_alpha 90.00
_cell_angle_beta 91.382(3)
_cell_angle_gamma 90.00
_cell_formula_units_Z 4
_cell_length_a 9.9182(3)
_cell_length_b 4.8503(2)
_cell_length_c 18.8708(7)
_cell_measurement_temperature 100(2)
_cell_volume 907.54(6)
_computing_structure_refinement 'SHELXL-97 (Sheldrick, 1997)'
_diffrn_ambient_temperature 100(2)
_diffrn_measured_fraction_theta_full 0.990
_diffrn_measured_fraction_theta_max 0.990
_diffrn_measurement_device_type 'Oxford Xcalibur3 CCD'
_diffrn_measurement_method 'omega scan'
_diffrn_radiation_monochromator graphite
_diffrn_radiation_source 'fine-focus sealed tube'
_diffrn_radiation_type MoK\a
_diffrn_radiation_wavelength 0.71073
_diffrn_reflns_av_R_equivalents 0.0193
_diffrn_reflns_av_sigmaI/netI 0.0338
_diffrn_reflns_limit_h_max 12
_diffrn_reflns_limit_h_min -12
_diffrn_reflns_limit_k_max 5
_diffrn_reflns_limit_k_min -5
_diffrn_reflns_limit_l_max 22
_diffrn_reflns_limit_l_min -23
_diffrn_reflns_number 4341
_diffrn_reflns_theta_full 25.99
_diffrn_reflns_theta_max 25.99
_diffrn_reflns_theta_min 4.32
_exptl_absorpt_coefficient_mu 0.094
_exptl_absorpt_correction_type none
_exptl_crystal_colour colourless
_exptl_crystal_density_diffrn 1.341
_exptl_crystal_density_method 'not measured'
_exptl_crystal_description needle
_exptl_crystal_F_000 392
_exptl_crystal_size_max 0.15
_exptl_crystal_size_mid 0.05
_exptl_crystal_size_min 0.04
_refine_diff_density_max 0.145
_refine_diff_density_min -0.196
_refine_diff_density_rms 0.039
_refine_ls_extinction_method none
_refine_ls_goodness_of_fit_ref 0.969
_refine_ls_hydrogen_treatment refall
_refine_ls_matrix_type full
_refine_ls_number_parameters 170
_refine_ls_number_reflns 1755
_refine_ls_number_restraints 0
_refine_ls_restrained_S_all 0.969
_refine_ls_R_factor_all 0.0499
_refine_ls_R_factor_gt 0.0327
_refine_ls_shift/su_max 0.000
_refine_ls_shift/su_mean 0.000
_refine_ls_structure_factor_coef Fsqd
_refine_ls_weighting_details 'calc w=1/[\s^2^(Fo^2^)+(0.0501P)^2^+0.0000P] where P=(Fo^2^+2Fc^2^)/3'
_refine_ls_weighting_scheme calc
_refine_ls_wR_factor_gt 0.0770
_refine_ls_wR_factor_ref 0.0837
_reflns_number_gt 1257
_reflns_number_total 1755
_reflns_threshold_expression >2sigma(I)
_cod_data_source_file b705100j.txt
_cod_data_source_block cx122
_cod_original_sg_symbol_H-M P21/c
_cod_database_code 7102055

loop_
_symmetry_equiv_pos_as_xyz
'x, y, z'
'-x, y+1/2, -z+1/2'
'-x, -y, -z'
'x, -y-1/2, z-1/2'

loop_
_atom_site_label
_atom_site_type_symbol
_atom_site_fract_x
_atom_site_fract_y
_atom_site_fract_z
_atom_site_U_iso_or_equiv
_atom_site_adp_type
_atom_site_occupancy
_atom_site_symmetry_multiplicity
_atom_site_calc_flag
C1 C 0.87358(12) 0.6204(3) 0.16879(6) 0.0186(3) Uani 1 1 d
C2 C 0.37024(12) 0.6244(3) 0.14317(6) 0.0198(3) Uani 1 1 d
C3 C 0.26715(12) 0.3355(3) 0.06441(6) 0.0197(3) Uani 1 1 d
C4 C 0.49477(12) 0.3280(3) 0.07882(6) 0.0181(3) Uani 1 1 d
C5 C 0.36133(15) 0.8422(3) 0.19809(8) 0.0232(3) Uani 1 1 d
C6 C 0.14236(14) 0.2242(4) 0.02880(8) 0.0262(4) Uani 1 1 d
N1 N 0.85800(11) 0.3754(2) 0.14260(6) 0.0215(3) Uani 1 1 d
N2 N 0.99553(12) 0.7289(3) 0.18926(7) 0.0272(3) Uani 1 1 d
N3 N 0.76486(12) 0.7810(3) 0.18121(6) 0.0221(3) Uani 1 1 d
N4 N 0.38280(10) 0.2249(2) 0.04552(5) 0.0189(3) Uani 1 1 d
N5 N 0.49181(10) 0.5323(2) 0.12786(5) 0.0195(3) Uani 1 1 d
N6 N 0.25286(10) 0.5333(2) 0.11368(5) 0.0208(3) Uani 1 1 d
N7 N 0.61268(11) 0.2210(3) 0.06285(6) 0.0215(3) Uani 1 1 d
H1 H 0.9383(16) 0.292(3) 0.1405(7) 0.030(4) Uiso 1 1 d
H2A H 1.0724(18) 0.662(3) 0.1682(9) 0.047(5) Uiso 1 1 d
H2B H 0.9964(15) 0.889(3) 0.2095(8) 0.031(4) Uiso 1 1 d
H3A H 0.7775(15) 0.951(3) 0.1801(7) 0.026(4) Uiso 1 1 d
H3B H 0.6844(15) 0.711(3) 0.1659(8) 0.027(4) Uiso 1 1 d
H5A H 0.3346(17) 0.758(3) 0.2403(10) 0.050(5) Uiso 1 1 d
H5B H 0.2947(16) 0.972(3) 0.1854(8) 0.040(4) Uiso 1 1 d
H5C H 0.4480(18) 0.925(3) 0.2062(8) 0.042(4) Uiso 1 1 d
H6A H 0.1516(17) 0.205(4) -0.0200(10) 0.052(5) Uiso 1 1 d
H6B H 0.1267(17) 0.050(4) 0.0467(10) 0.051(5) Uiso 1 1 d
H6C H 0.0601(16) 0.334(3) 0.0389(8) 0.034(4) Uiso 1 1 d
H7A H 0.6151(13) 0.090(3) 0.0326(8) 0.019(4) Uiso 1 1 d
H7B H 0.6889(15) 0.284(3) 0.0858(8) 0.028(4) Uiso 1 1 d

loop_
_atom_site_aniso_label
_atom_site_aniso_U_11
_atom_site_aniso_U_22
_atom_site_aniso_U_33
_atom_site_aniso_U_23
_atom_site_aniso_U_13
_atom_site_aniso_U_12
C1 0.0183(6) 0.0208(7) 0.0165(6) 0.0036(6) 0.0005(5) -0.0005(6)
C2 0.0213(7) 0.0178(7) 0.0203(6) 0.0055(6) 0.0010(5) 0.0001(6)
C3 0.0195(6) 0.0213(8) 0.0182(7) 0.0039(6) -0.0009(5) 0.0007(6)
C4 0.0187(7) 0.0184(7) 0.0172(6) 0.0026(6) -0.0004(5) -0.0006(5)
C5 0.0231(7) 0.0221(8) 0.0244(7) -0.0019(6) 0.0022(6) 0.0005(7)
C6 0.0195(7) 0.0332(10) 0.0257(8) -0.0038(7) -0.0027(6) 0.0014(7)
N1 0.0174(6) 0.0185(6) 0.0286(6) -0.0022(5) -0.0008(4) 0.0023(5)
N2 0.0176(6) 0.0254(8) 0.0386(7) -0.0104(6) -0.0007(5) -0.0012(6)
N3 0.0177(6) 0.0162(7) 0.0325(7) -0.0018(6) 0.0011(5) -0.0003(5)
N4 0.0176(5) 0.0204(6) 0.0187(6) 0.0006(5) -0.0014(4) 0.0010(5)
N5 0.0203(6) 0.0175(6) 0.0208(6) -0.0010(5) 0.0000(4) 0.0009(5)
N6 0.0194(6) 0.0213(6) 0.0218(6) 0.0009(5) -0.0004(4) 0.0005(5)
N7 0.0179(6) 0.0218(7) 0.0246(6) -0.0074(6) -0.0025(5) 0.0022(5)

loop_
_atom_type_symbol
_atom_type_description
_atom_type_scat_dispersion_real
_atom_type_scat_dispersion_imag
_atom_type_scat_source
C C 0.0033 0.0016 'International Tables Vol C Tables 4.2.6.8 and 6.1.1.4'
H H 0.0000 0.0000 'International Tables Vol C Tables 4.2.6.8 and 6.1.1.4'
N N 0.0061 0.0033 'International Tables Vol C Tables 4.2.6.8 and 6.1.1.4'

loop_
_geom_angle_atom_site_label_1
_geom_angle_atom_site_label_2
_geom_angle_atom_site_label_3
_geom_angle
N1 C1 N3 120.36(12)
N1 C1 N2 123.91(12)
N3 C1 N2 115.63(13)
N5 C2 N6 125.39(12)
N5 C2 C5 117.55(12)
N6 C2 C5 117.05(11)
N4 C3 N6 125.56(11)
N4 C3 C6 116.52(12)
N6 C3 C6 117.90(12)
N7 C4 N5 118.45(11)
N7 C4 N4 117.93(12)
N5 C4 N4 123.61(11)
C2 C5 H5A 107.9(10)
C2 C5 H5B 110.7(9)
H5A C5 H5B 107.2(13)
C2 C5 H5C 110.0(9)
H5A C5 H5C 108.5(14)
H5B C5 H5C 112.4(13)
C3 C6 H6A 112.4(10)
C3 C6 H6B 108.1(11)
H6A C6 H6B 106.9(16)
C3 C6 H6C 113.2(8)
H6A C6 H6C 110.1(14)
H6B C6 H6C 105.7(14)
C1 N1 H1 109.5(9)
C1 N2 H2A 118.4(10)
C1 N2 H2B 118.0(10)
H2A N2 H2B 120.2(15)
C1 N3 H3A 116.3(10)
C1 N3 H3B 115.2(9)
H3A N3 H3B 119.5(14)
C3 N4 C4 115.51(11)
C2 N5 C4 115.48(11)
C3 N6 C2 114.41(11)
C4 N7 H7A 118.9(9)
C4 N7 H7B 119.1(9)
H7A N7 H7B 121.9(13)

loop_
_geom_bond_atom_site_label_1
_geom_bond_atom_site_label_2
_geom_bond_distance
C1 N1 1.2951(17)
C1 N3 1.3552(17)
C1 N2 1.3660(17)
C2 N5 1.3242(16)
C2 N6 1.3525(16)
C2 C5 1.4837(19)
C3 N4 1.3229(16)
C3 N6 1.3461(16)
C3 C6 1.4947(18)
C4 N7 1.3207(16)
C4 N5 1.3567(16)
C4 N4 1.3582(16)
C5 H5A 0.939(18)
C5 H5B 0.941(16)
C5 H5C 0.957(17)
C6 H6A 0.932(19)
C6 H6B 0.926(19)
C6 H6C 0.995(16)
N1 H1 0.895(16)
N2 H2A 0.927(18)
N2 H2B 0.864(16)
N3 H3A 0.834(16)
N3 H3B 0.908(15)
N7 H7A 0.856(15)
N7 H7B 0.915(15)

loop_
_geom_hbond_atom_site_label_D
_geom_hbond_atom_site_label_H
_geom_hbond_atom_site_label_A
_geom_hbond_distance_DH
_geom_hbond_distance_HA
_geom_hbond_distance_DA
_geom_hbond_angle_DHA
_geom_hbond_site_symmetry_A
N3 H3B N5 0.908(15) 2.202(16) 3.1100(16) 178.7(13) .
N2 H2A N6 0.927(18) 2.177(19) 3.1021(17) 175.7(15) 1_655
N7 H7A N4 0.856(15) 2.122(16) 2.9777(17) 177.6(12) 3_655
N7 H7B N1 0.915(15) 2.018(16) 2.9273(16) 172.5(13) .

loop_
_geom_torsion_atom_site_label_1
_geom_torsion_atom_site_label_2
_geom_torsion_atom_site_label_3
_geom_torsion_atom_site_label_4
_geom_torsion
N6 C3 N4 C4 -1.22(19)
C6 C3 N4 C4 -179.63(12)
N7 C4 N4 C3 178.75(11)
N5 C4 N4 C3 -0.65(18)
N6 C2 N5 C4 -0.66(19)
C5 C2 N5 C4 178.20(12)
N7 C4 N5 C2 -177.88(11)
N4 C4 N5 C2 1.52(18)
N4 C3 N6 C2 1.96(18)
C6 C3 N6 C2 -179.64(12)
N5 C2 N6 C3 -0.95(18)
C5 C2 N6 C3 -179.82(12)

loop_
_cod_related_entry_id
_cod_related_entry_database
_cod_related_entry_code
1 ChemSpider 21149664
